data_1504074
loop_
_publ_author_name
'Chen, Yifeng'
'Lu, Yuhua'
'Li, Guijie'
'Liu, Yuanhong'

_publ_section_title
;
 Gold-catalyzed cascade Friedel-Crafts/furan-alkyne cycloisomerizations
 for the highly efficient synthesis of arylated (Z)-enones or -enals.
;
_journal_issue 17
_journal_name_full 'Organic letters'
_journal_page_first 3838
_journal_page_last 3841
_journal_paper_doi 10.1021/ol901408u
_journal_volume 11
_journal_year 2009
_chemical_formula_sum 'C33 H24 O'
_chemical_formula_weight 436.52
_chemical_name_systematic
; 
 ? 
;
_space_group_IT_number 19
_symmetry_cell_setting orthorhombic
_symmetry_space_group_name_Hall 'P 2ac 2ab'
_symmetry_space_group_name_H-M 'P 21 21 21'
_atom_sites_solution_hydrogens geom
_atom_sites_solution_primary direct
_atom_sites_solution_secondary difmap
_audit_creation_method SHELXL-97
_cell_angle_alpha 90.00
_cell_angle_beta 90.00
_cell_angle_gamma 90.00
_cell_formula_units_Z 4
_cell_length_a 10.4248(11)
_cell_length_b 11.0694(12)
_cell_length_c 20.658(2)
_cell_measurement_reflns_used 3882
_cell_measurement_temperature 293(2)
_cell_measurement_theta_max 45.157
_cell_measurement_theta_min 4.376
_cell_volume 2383.9(4)
_computing_cell_refinement 'Bruker SMART'
_computing_data_collection 'Bruker SMART'
_computing_data_reduction 'Bruker SHELXTL'
_computing_molecular_graphics 'Bruker SHELXTL'
_computing_publication_material 'Bruker SHELXTL'
_computing_structure_refinement 'SHELXL-97 (Sheldrick, 1997)'
_computing_structure_solution 'SHELXS-97 (Sheldrick, 1990)'
_diffrn_ambient_temperature 293(2)
_diffrn_measured_fraction_theta_full 0.996
_diffrn_measured_fraction_theta_max 0.996
_diffrn_measurement_device_type 'CCD area detector'
_diffrn_measurement_method 'phi and omega scans'
_diffrn_radiation_monochromator graphite
_diffrn_radiation_source 'fine-focus sealed tube'
_diffrn_radiation_type MoK\a
_diffrn_radiation_wavelength 0.71073
_diffrn_reflns_av_R_equivalents 0.0398
_diffrn_reflns_av_sigmaI/netI 0.0353
_diffrn_reflns_limit_h_max 13
_diffrn_reflns_limit_h_min -11
_diffrn_reflns_limit_k_max 14
_diffrn_reflns_limit_k_min -14
_diffrn_reflns_limit_l_max 23
_diffrn_reflns_limit_l_min -26
_diffrn_reflns_number 14506
_diffrn_reflns_theta_full 27.50
_diffrn_reflns_theta_max 27.50
_diffrn_reflns_theta_min 1.97
_exptl_absorpt_coefficient_mu 0.072
_exptl_absorpt_correction_T_max 1.0000
_exptl_absorpt_correction_T_min 0.8004
_exptl_absorpt_correction_type empirical
_exptl_absorpt_process_details sadabs
_exptl_crystal_colour yellow
_exptl_crystal_density_diffrn 1.216
_exptl_crystal_density_method 'not measured'
_exptl_crystal_description prismatic
_exptl_crystal_F_000 920
_exptl_crystal_size_max 0.493
_exptl_crystal_size_mid 0.470
_exptl_crystal_size_min 0.375
_refine_diff_density_max 0.156
_refine_diff_density_min -0.142
_refine_diff_density_rms 0.028
_refine_ls_abs_structure_details 'Flack H D (1983), Acta Cryst. A39, 876-881'
_refine_ls_abs_structure_Flack 10(10)
_refine_ls_extinction_coef 0.0037(11)
_refine_ls_extinction_expression Fc^*^=kFc[1+0.001xFc^2^\l^3^/sin(2\q)]^-1/4^
_refine_ls_extinction_method SHELXL
_refine_ls_goodness_of_fit_ref 0.974
_refine_ls_hydrogen_treatment constr
_refine_ls_matrix_type full
_refine_ls_number_parameters 308
_refine_ls_number_reflns 3087
_refine_ls_number_restraints 0
_refine_ls_restrained_S_all 0.974
_refine_ls_R_factor_all 0.0591
_refine_ls_R_factor_gt 0.0415
_refine_ls_shift/su_max 0.000
_refine_ls_shift/su_mean 0.000
_refine_ls_structure_factor_coef Fsqd
_refine_ls_weighting_details 'calc w=1/[\s^2^(Fo^2^)+(0.0557P)^2^+0.0000P] where P=(Fo^2^+2Fc^2^)/3'
_refine_ls_weighting_scheme calc
_refine_ls_wR_factor_gt 0.0938
_refine_ls_wR_factor_ref 0.1003
_reflns_number_gt 2330
_reflns_number_total 3087
_reflns_threshold_expression >2sigma(I)
_cod_data_source_file ol901408u_si_002.cif
_cod_data_source_block cd29140
_cod_depositor_comments
;
The following automatic conversions were performed:

'_symmetry_cell_setting' value 'Orthorhombic' changed to
'orthorhombic' according to
/home/saulius/struct/CIF-dictionaries/cif_core.dic dictionary named
'cif_core.dic' version 2.4.2 from 2011-04-26.

Automatic conversion script
Id: cif_fix_values 1715 2011-07-08 13:25:40Z adriana 
;
_cod_original_sg_symbol_H-M P2(1)2(1)2(1)
_cod_database_code 1504074

loop_
_symmetry_equiv_pos_as_xyz
'x, y, z'
'-x+1/2, -y, z+1/2'
'-x, y+1/2, -z+1/2'
'x+1/2, -y+1/2, -z'

loop_
_atom_site_label
_atom_site_type_symbol
_atom_site_fract_x
_atom_site_fract_y
_atom_site_fract_z
_atom_site_U_iso_or_equiv
_atom_site_adp_type
_atom_site_occupancy
_atom_site_symmetry_multiplicity
_atom_site_calc_flag
_atom_site_refinement_flags
O1 O 0.37524(18) 0.81498(16) 0.22533(10) 0.0821(6) Uani 1 1 d .
C1 C 0.2900(2) 0.8861(2) 0.21293(11) 0.0540(6) Uani 1 1 d .
C2 C 0.3008(2) 1.0153(2) 0.22947(10) 0.0541(6) Uani 1 1 d .
H2 H 0.2362 1.0669 0.2153 0.065 Uiso 1 1 calc R
C3 C 0.3964(2) 1.0623(2) 0.26315(10) 0.0535(6) Uani 1 1 d .
H3 H 0.3900 1.1442 0.2726 0.064 Uiso 1 1 calc R
C4 C 0.5124(2) 1.0002(2) 0.28771(10) 0.0468(5) Uani 1 1 d .
C5 C 0.6089(2) 0.9633(2) 0.24552(9) 0.0476(5) Uani 1 1 d .
C6 C 0.7131(2) 0.8993(2) 0.26928(9) 0.0496(5) Uani 1 1 d .
H6 H 0.7753 0.8720 0.2405 0.059 Uiso 1 1 calc R
C7 C 0.7275(2) 0.8747(2) 0.33503(9) 0.0467(5) Uani 1 1 d .
C8 C 0.6336(2) 0.9182(2) 0.37624(10) 0.0500(6) Uani 1 1 d .
H8 H 0.6430 0.9062 0.4205 0.060 Uiso 1 1 calc R
C9 C 0.5260(2) 0.9790(2) 0.35391(10) 0.0478(5) Uani 1 1 d .
C10 C 0.1697(2) 0.8397(2) 0.18315(10) 0.0518(6) Uani 1 1 d .
C11 C 0.0687(2) 0.9132(2) 0.16529(10) 0.0567(6) Uani 1 1 d .
H11 H 0.0754 0.9964 0.1707 0.068 Uiso 1 1 calc R
C12 C -0.0420(2) 0.8644(3) 0.13948(12) 0.0712(8) Uani 1 1 d .
H12 H -0.1089 0.9149 0.1270 0.085 Uiso 1 1 calc R
C13 C -0.0533(3) 0.7430(3) 0.13227(15) 0.0877(10) Uani 1 1 d .
H13 H -0.1289 0.7103 0.1160 0.105 Uiso 1 1 calc R
C14 C 0.0470(3) 0.6683(3) 0.14900(17) 0.0960(10) Uani 1 1 d .
H14 H 0.0396 0.5852 0.1435 0.115 Uiso 1 1 calc R
C15 C 0.1580(3) 0.7168(3) 0.17379(14) 0.0761(8) Uani 1 1 d .
H15 H 0.2260 0.6661 0.1844 0.091 Uiso 1 1 calc R
C16 C 0.60322(19) 0.9912(2) 0.17471(9) 0.0473(5) Uani 1 1 d .
C17 C 0.6159(2) 0.9018(2) 0.12913(10) 0.0565(6) Uani 1 1 d .
H17 H 0.6253 0.8220 0.1423 0.068 Uiso 1 1 calc R
C18 C 0.6148(3) 0.9289(2) 0.06397(11) 0.0663(7) Uani 1 1 d .
H18 H 0.6248 0.8675 0.0337 0.080 Uiso 1 1 calc R
C19 C 0.5990(2) 1.0458(2) 0.04368(11) 0.0619(7) Uani 1 1 d .
H19 H 0.5979 1.0641 -0.0003 0.074 Uiso 1 1 calc R
C20 C 0.5849(3) 1.1353(2) 0.08866(12) 0.0664(7) Uani 1 1 d .
H20 H 0.5735 1.2147 0.0752 0.080 Uiso 1 1 calc R
C21 C 0.5876(2) 1.1088(2) 0.15365(10) 0.0583(6) Uani 1 1 d .
H21 H 0.5788 1.1707 0.1838 0.070 Uiso 1 1 calc R
C22 C 0.8389(2) 0.8059(2) 0.35950(9) 0.0468(5) Uani 1 1 d .
C23 C 0.9553(2) 0.8064(2) 0.32775(12) 0.0622(7) Uani 1 1 d .
H23 H 0.9637 0.8505 0.2897 0.075 Uiso 1 1 calc R
C24 C 1.0592(2) 0.7435(3) 0.35101(13) 0.0683(7) Uani 1 1 d .
H24 H 1.1361 0.7441 0.3282 0.082 Uiso 1 1 calc R
C25 C 1.0500(2) 0.6799(2) 0.40784(12) 0.0621(7) Uani 1 1 d .
H25 H 1.1211 0.6395 0.4243 0.075 Uiso 1 1 calc R
C26 C 0.9365(2) 0.6764(2) 0.43973(11) 0.0584(6) Uani 1 1 d .
H26 H 0.9296 0.6323 0.4779 0.070 Uiso 1 1 calc R
C27 C 0.8304(2) 0.7378(2) 0.41607(10) 0.0529(6) Uani 1 1 d .
H27 H 0.7528 0.7335 0.4382 0.064 Uiso 1 1 calc R
C28 C 0.4254(2) 1.0149(2) 0.40123(10) 0.0511(6) Uani 1 1 d .
C29 C 0.4494(3) 1.0967(2) 0.45043(10) 0.0646(7) Uani 1 1 d .
H29 H 0.5287 1.1349 0.4528 0.078 Uiso 1 1 calc R
C30 C 0.3554(3) 1.1222(3) 0.49643(11) 0.0751(8) Uani 1 1 d .
H30 H 0.3723 1.1775 0.5293 0.090 Uiso 1 1 calc R
C31 C 0.2391(3) 1.0667(3) 0.49349(13) 0.0788(9) Uani 1 1 d .
H31 H 0.1768 1.0834 0.5244 0.095 Uiso 1 1 calc R
C32 C 0.2143(3) 0.9865(3) 0.44516(13) 0.0764(8) Uani 1 1 d .
H32 H 0.1350 0.9484 0.4433 0.092 Uiso 1 1 calc R
C33 C 0.3055(2) 0.9616(2) 0.39916(12) 0.0623(7) Uani 1 1 d .
H33 H 0.2863 0.9078 0.3660 0.075 Uiso 1 1 calc R

loop_
_atom_site_aniso_label
_atom_site_aniso_U_11
_atom_site_aniso_U_22
_atom_site_aniso_U_33
_atom_site_aniso_U_23
_atom_site_aniso_U_13
_atom_site_aniso_U_12
O1 0.0696(11) 0.0518(10) 0.1249(16) 0.0094(10) -0.0380(12) 0.0020(9)
C1 0.0534(13) 0.0551(15) 0.0534(13) 0.0129(11) -0.0084(11) -0.0010(12)
C2 0.0559(13) 0.0556(15) 0.0509(13) 0.0099(11) -0.0116(10) 0.0067(12)
C3 0.0631(14) 0.0503(13) 0.0472(12) 0.0008(10) -0.0095(11) 0.0062(12)
C4 0.0518(12) 0.0471(12) 0.0415(11) 0.0022(9) -0.0099(10) -0.0045(10)
C5 0.0528(12) 0.0518(14) 0.0383(11) 0.0053(9) -0.0083(10) -0.0098(11)
C6 0.0484(12) 0.0609(15) 0.0393(11) 0.0059(10) -0.0054(9) -0.0061(11)
C7 0.0504(12) 0.0508(13) 0.0387(11) 0.0077(10) -0.0072(9) -0.0103(10)
C8 0.0576(13) 0.0576(15) 0.0347(10) 0.0077(10) -0.0079(10) -0.0096(11)
C9 0.0533(12) 0.0480(14) 0.0422(12) 0.0027(9) -0.0050(10) -0.0089(10)
C10 0.0552(13) 0.0580(16) 0.0422(12) 0.0061(10) -0.0050(10) -0.0033(11)
C11 0.0524(13) 0.0691(17) 0.0486(13) 0.0053(11) -0.0043(10) -0.0041(12)
C12 0.0547(15) 0.092(2) 0.0667(16) 0.0050(15) -0.0091(12) -0.0039(15)
C13 0.0714(19) 0.096(3) 0.096(2) -0.0077(19) -0.0199(16) -0.0235(18)
C14 0.092(2) 0.066(2) 0.130(3) -0.011(2) -0.033(2) -0.0129(18)
C15 0.0754(18) 0.0641(19) 0.089(2) -0.0038(15) -0.0191(15) 0.0000(15)
C16 0.0477(12) 0.0524(14) 0.0418(11) 0.0033(10) -0.0082(9) -0.0053(11)
C17 0.0697(15) 0.0542(15) 0.0456(12) 0.0068(11) -0.0065(11) 0.0005(12)
C18 0.0885(18) 0.0684(18) 0.0419(12) -0.0035(11) -0.0089(12) -0.0025(16)
C19 0.0757(16) 0.0723(18) 0.0377(12) 0.0108(12) -0.0094(12) -0.0120(14)
C20 0.0854(18) 0.0568(16) 0.0570(15) 0.0164(12) -0.0090(13) -0.0120(14)
C21 0.0764(16) 0.0518(15) 0.0469(12) 0.0012(11) -0.0072(11) -0.0099(13)
C22 0.0499(12) 0.0526(14) 0.0378(11) 0.0014(9) -0.0106(9) -0.0082(10)
C23 0.0546(14) 0.0785(19) 0.0534(14) 0.0196(12) -0.0074(11) -0.0086(13)
C24 0.0496(14) 0.086(2) 0.0698(16) 0.0136(15) -0.0092(12) -0.0049(13)
C25 0.0638(16) 0.0609(16) 0.0616(15) 0.0052(12) -0.0209(12) 0.0012(12)
C26 0.0811(17) 0.0498(14) 0.0443(12) 0.0045(11) -0.0147(12) 0.0008(13)
C27 0.0669(15) 0.0511(14) 0.0409(12) 0.0035(10) -0.0034(10) -0.0007(11)
C28 0.0619(14) 0.0519(14) 0.0394(11) 0.0080(10) -0.0052(10) 0.0051(12)
C29 0.0880(18) 0.0624(17) 0.0436(13) 0.0053(11) -0.0037(12) -0.0050(14)
C30 0.121(3) 0.0612(18) 0.0431(13) 0.0021(12) 0.0023(15) 0.0156(19)
C31 0.081(2) 0.091(2) 0.0648(17) 0.0137(16) 0.0146(15) 0.0243(18)
C32 0.0639(15) 0.096(2) 0.0694(18) 0.0055(16) 0.0045(14) 0.0123(16)
C33 0.0582(15) 0.0731(18) 0.0556(14) 0.0015(12) -0.0026(11) 0.0055(13)

loop_
_atom_type_symbol
_atom_type_description
_atom_type_scat_dispersion_real
_atom_type_scat_dispersion_imag
_atom_type_scat_source
C C 0.0033 0.0000 'International Tables Vol C Tables 4.2.6.8 and 6.1.1.4'
H H 0.0000 0.0000 'International Tables Vol C Tables 4.2.6.8 and 6.1.1.4'
O O 0.0106 0.0000 'International Tables Vol C Tables 4.2.6.8 and 6.1.1.4'

loop_
_geom_angle_atom_site_label_1
_geom_angle_atom_site_label_2
_geom_angle_atom_site_label_3
_geom_angle
O1 C1 C2 121.6(2)
O1 C1 C10 118.7(2)
C2 C1 C10 119.6(2)
C3 C2 C1 124.1(2)
C3 C2 H2 117.9
C1 C2 H2 117.9
C2 C3 C4 127.9(2)
C2 C3 H3 116.1
C4 C3 H3 116.1
C5 C4 C9 119.4(2)
C5 C4 C3 120.79(18)
C9 C4 C3 119.8(2)
C6 C5 C4 119.63(18)
C6 C5 C16 118.85(19)
C4 C5 C16 121.52(19)
C5 C6 C7 121.9(2)
C5 C6 H6 119.0
C7 C6 H6 119.0
C8 C7 C6 117.1(2)
C8 C7 C22 121.64(18)
C6 C7 C22 121.2(2)
C7 C8 C9 122.41(19)
C7 C8 H8 118.8
C9 C8 H8 118.8
C8 C9 C4 119.3(2)
C8 C9 C28 118.74(18)
C4 C9 C28 121.9(2)
C15 C10 C11 118.5(2)
C15 C10 C1 118.2(2)
C11 C10 C1 123.3(2)
C10 C11 C12 120.6(3)
C10 C11 H11 119.7
C12 C11 H11 119.7
C13 C12 C11 120.2(3)
C13 C12 H12 119.9
C11 C12 H12 119.9
C12 C13 C14 120.0(3)
C12 C13 H13 120.0
C14 C13 H13 120.0
C15 C14 C13 119.9(3)
C15 C14 H14 120.1
C13 C14 H14 120.1
C14 C15 C10 120.7(3)
C14 C15 H15 119.6
C10 C15 H15 119.6
C17 C16 C21 118.33(19)
C17 C16 C5 121.2(2)
C21 C16 C5 120.5(2)
C16 C17 C18 120.8(2)
C16 C17 H17 119.6
C18 C17 H17 119.6
C19 C18 C17 120.3(2)
C19 C18 H18 119.8
C17 C18 H18 119.8
C20 C19 C18 119.3(2)
C20 C19 H19 120.3
C18 C19 H19 120.3
C19 C20 C21 120.5(2)
C19 C20 H20 119.7
C21 C20 H20 119.7
C20 C21 C16 120.7(2)
C20 C21 H21 119.6
C16 C21 H21 119.6
C23 C22 C27 117.2(2)
C23 C22 C7 121.75(19)
C27 C22 C7 121.03(19)
C24 C23 C22 121.7(2)
C24 C23 H23 119.2
C22 C23 H23 119.2
C25 C24 C23 120.2(2)
C25 C24 H24 119.9
C23 C24 H24 119.9
C26 C25 C24 119.4(2)
C26 C25 H25 120.3
C24 C25 H25 120.3
C25 C26 C27 120.7(2)
C25 C26 H26 119.6
C27 C26 H26 119.6
C26 C27 C22 120.6(2)
C26 C27 H27 119.7
C22 C27 H27 119.7
C33 C28 C29 117.7(2)
C33 C28 C9 120.2(2)
C29 C28 C9 122.0(2)
C28 C29 C30 120.4(3)
C28 C29 H29 119.8
C30 C29 H29 119.8
C31 C30 C29 120.3(3)
C31 C30 H30 119.9
C29 C30 H30 119.9
C32 C31 C30 119.8(3)
C32 C31 H31 120.1
C30 C31 H31 120.1
C31 C32 C33 120.6(3)
C31 C32 H32 119.7
C33 C32 H32 119.7
C32 C33 C28 121.2(2)
C32 C33 H33 119.4
C28 C33 H33 119.4

loop_
_geom_bond_atom_site_label_1
_geom_bond_atom_site_label_2
_geom_bond_distance
O1 C1 1.214(3)
C1 C2 1.475(3)
C1 C10 1.489(3)
C2 C3 1.322(3)
C2 H2 0.9300
C3 C4 1.481(3)
C3 H3 0.9300
C4 C5 1.392(3)
C4 C9 1.395(3)
C5 C6 1.387(3)
C5 C16 1.496(3)
C6 C7 1.393(3)
C6 H6 0.9300
C7 C8 1.383(3)
C7 C22 1.479(3)
C8 C9 1.387(3)
C8 H8 0.9300
C9 C28 1.487(3)
C10 C15 1.380(4)
C10 C11 1.380(3)
C11 C12 1.381(3)
C11 H11 0.9300
C12 C13 1.357(4)
C12 H12 0.9300
C13 C14 1.378(4)
C13 H13 0.9300
C14 C15 1.375(4)
C14 H14 0.9300
C15 H15 0.9300
C16 C17 1.372(3)
C16 C21 1.382(3)
C17 C18 1.379(3)
C17 H17 0.9300
C18 C19 1.371(4)
C18 H18 0.9300
C19 C20 1.366(4)
C19 H19 0.9300
C20 C21 1.374(3)
C20 H20 0.9300
C21 H21 0.9300
C22 C23 1.379(3)
C22 C27 1.393(3)
C23 C24 1.374(3)
C23 H23 0.9300
C24 C25 1.373(4)
C24 H24 0.9300
C25 C26 1.355(3)
C25 H25 0.9300
C26 C27 1.387(3)
C26 H26 0.9300
C27 H27 0.9300
C28 C33 1.383(3)
C28 C29 1.384(3)
C29 C30 1.394(4)
C29 H29 0.9300
C30 C31 1.361(4)
C30 H30 0.9300
C31 C32 1.360(4)
C31 H31 0.9300
C32 C33 1.372(3)
C32 H32 0.9300
C33 H33 0.9300

loop_
_geom_torsion_atom_site_label_1
_geom_torsion_atom_site_label_2
_geom_torsion_atom_site_label_3
_geom_torsion_atom_site_label_4
_geom_torsion
O1 C1 C2 C3 -5.8(4)
C10 C1 C2 C3 171.2(2)
C1 C2 C3 C4 3.5(4)
C2 C3 C4 C5 71.6(3)
C2 C3 C4 C9 -108.9(3)
C9 C4 C5 C6 4.1(3)
C3 C4 C5 C6 -176.4(2)
C9 C4 C5 C16 -175.8(2)
C3 C4 C5 C16 3.8(3)
C4 C5 C6 C7 -2.7(3)
C16 C5 C6 C7 177.1(2)
C5 C6 C7 C8 -0.7(3)
C5 C6 C7 C22 179.7(2)
C6 C7 C8 C9 2.9(3)
C22 C7 C8 C9 -177.5(2)
C7 C8 C9 C4 -1.5(3)
C7 C8 C9 C28 175.7(2)
C5 C4 C9 C8 -2.0(3)
C3 C4 C9 C8 178.4(2)
C5 C4 C9 C28 -179.2(2)
C3 C4 C9 C28 1.3(3)
O1 C1 C10 C15 3.0(4)
C2 C1 C10 C15 -174.1(2)
O1 C1 C10 C11 -177.9(2)
C2 C1 C10 C11 5.0(3)
C15 C10 C11 C12 0.9(4)
C1 C10 C11 C12 -178.2(2)
C10 C11 C12 C13 1.0(4)
C11 C12 C13 C14 -1.8(5)
C12 C13 C14 C15 0.8(5)
C13 C14 C15 C10 1.0(5)
C11 C10 C15 C14 -1.9(4)
C1 C10 C15 C14 177.3(3)
C6 C5 C16 C17 53.0(3)
C4 C5 C16 C17 -127.1(2)
C6 C5 C16 C21 -125.6(2)
C4 C5 C16 C21 54.2(3)
C21 C16 C17 C18 0.9(4)
C5 C16 C17 C18 -177.8(2)
C16 C17 C18 C19 -1.0(4)
C17 C18 C19 C20 0.3(4)
C18 C19 C20 C21 0.5(4)
C19 C20 C21 C16 -0.6(4)
C17 C16 C21 C20 0.0(3)
C5 C16 C21 C20 178.7(2)
C8 C7 C22 C23 -151.7(2)
C6 C7 C22 C23 27.9(3)
C8 C7 C22 C27 28.1(3)
C6 C7 C22 C27 -152.4(2)
C27 C22 C23 C24 -0.6(4)
C7 C22 C23 C24 179.2(2)
C22 C23 C24 C25 -1.3(4)
C23 C24 C25 C26 2.1(4)
C24 C25 C26 C27 -1.0(4)
C25 C26 C27 C22 -0.9(4)
C23 C22 C27 C26 1.7(3)
C7 C22 C27 C26 -178.1(2)
C8 C9 C28 C33 -112.7(2)
C4 C9 C28 C33 64.5(3)
C8 C9 C28 C29 63.9(3)
C4 C9 C28 C29 -119.0(2)
C33 C28 C29 C30 0.9(3)
C9 C28 C29 C30 -175.8(2)
C28 C29 C30 C31 0.1(4)
C29 C30 C31 C32 -0.5(4)
C30 C31 C32 C33 -0.3(4)
C31 C32 C33 C28 1.3(4)
C29 C28 C33 C32 -1.6(4)
C9 C28 C33 C32 175.1(2)
